data_2017786
loop_
_publ_author_name
'Nie, Jin-Ju'
'Li, Yan-Tuan'
'Wu, Zhi-Yong'
'Li, Xiao-Wen'
'Yan, Cui-Wei'

_publ_section_title
;
 <i>catena</i>-Poly[[(2,2'-diamino-4,4'-bithiazole){\m~3~-<i>cis</i>-<i>N</i>-(2-carboxylatophenyl)-<i>N</i>'-[3-(dimethylamino)propyl]oxamidato(3{-})}dicopper(II)]
 nitrate 0.6-hydrate]
;
_journal_coeditor_code BG3129
_journal_issue 11
_journal_name_full 'Acta Crystallographica Section C'
_journal_page_first m323
_journal_page_last m326
_journal_paper_doi 10.1107/S0108270110034396
_journal_volume 66
_journal_year 2010
_chemical_formula_iupac '[Cu2 (C14 H16 N3 O4) (C6 H6 N4 S2)] N O3 , 0.6H2 O'
_chemical_formula_moiety 'C20 H22 Cu2 N7 O4 S2 + , N O3 - , 0.6(H2 O)'
_chemical_formula_sum 'C20 H23.2 Cu2 N8 O7.6 S2'
_chemical_formula_weight 688.51
_chemical_name_systematic
;
<i>catena</i>-Poly[[(2,2'-diamino-4,4'-bithiazole){\m~3~-<i>cis</i>-<i>N</i>-
(2-carboxylatophenyl)-<i>N</i>'-[3-
(dimethylamino)propyl]oxamidato(3-)}dicopper(II)] nitrate 0.6-hydrate]
;
_space_group_IT_number 14
_symmetry_cell_setting monoclinic
_symmetry_space_group_name_Hall '-P 2ybc'
_symmetry_space_group_name_H-M 'P 1 21/c 1'
_atom_sites_solution_hydrogens geom
_atom_sites_solution_primary direct
_atom_sites_solution_secondary difmap
_cell_angle_alpha 90.00
_cell_angle_beta 107.103(2)
_cell_angle_gamma 90.00
_cell_formula_units_Z 4
_cell_length_a 12.6991(3)
_cell_length_b 14.0263(3)
_cell_length_c 15.0300(3)
_cell_measurement_reflns_used 5918
_cell_measurement_temperature 296(2)
_cell_measurement_theta_max 27.6
_cell_measurement_theta_min 2.8
_cell_volume 2558.77(10)
_computing_cell_refinement 'SAINT (Bruker, 2002)'
_computing_data_collection 'SMART (Bruker, 2002)'
_computing_data_reduction 'SAINT (Bruker, 2002)'
_computing_molecular_graphics 'XP (Siemens, 1994)'
_computing_publication_material 'WinGX (Farrugia, 1999)'
_computing_structure_refinement 'SHELXL97 (Sheldrick, 2008)'
_computing_structure_solution 'SHELXS97 (Sheldrick, 2008)'
_diffrn_ambient_temperature 296(2)
_diffrn_measured_fraction_theta_full 0.990
_diffrn_measured_fraction_theta_max 0.990
_diffrn_measurement_device_type 'Bruker APEX CCD area-detector'
_diffrn_measurement_method '\f and \w scans'
_diffrn_radiation_monochromator graphite
_diffrn_radiation_source 'fine-focus sealed tube'
_diffrn_radiation_type MoK\a
_diffrn_radiation_wavelength 0.71073
_diffrn_reflns_av_R_equivalents 0.0195
_diffrn_reflns_av_sigmaI/netI 0.0318
_diffrn_reflns_limit_h_max 5
_diffrn_reflns_limit_h_min -16
_diffrn_reflns_limit_k_max 12
_diffrn_reflns_limit_k_min -18
_diffrn_reflns_limit_l_max 19
_diffrn_reflns_limit_l_min -18
_diffrn_reflns_number 11743
_diffrn_reflns_theta_full 27.65
_diffrn_reflns_theta_max 27.65
_diffrn_reflns_theta_min 2.84
_diffrn_standards_decay_% 0
_diffrn_standards_interval_time 0
_diffrn_standards_number 0
_exptl_absorpt_coefficient_mu 1.887
_exptl_absorpt_correction_T_max 0.8952
_exptl_absorpt_correction_T_min 0.5045
_exptl_absorpt_correction_type multi-scan
_exptl_absorpt_process_details '(SADABS; Bruker, 2002)'
_exptl_crystal_colour green
_exptl_crystal_density_diffrn 1.787
_exptl_crystal_density_method 'not measured'
_exptl_crystal_description block
_exptl_crystal_F_000 1400
_exptl_crystal_size_max 0.42
_exptl_crystal_size_mid 0.15
_exptl_crystal_size_min 0.06
_refine_diff_density_max 0.436
_refine_diff_density_min -0.309
_refine_ls_extinction_method none
_refine_ls_goodness_of_fit_ref 1.035
_refine_ls_hydrogen_treatment mixed
_refine_ls_matrix_type full
_refine_ls_number_parameters 380
_refine_ls_number_reflns 5918
_refine_ls_number_restraints 2
_refine_ls_restrained_S_all 1.035
_refine_ls_R_factor_all 0.0498
_refine_ls_R_factor_gt 0.0343
_refine_ls_shift/su_max 0.001
_refine_ls_shift/su_mean 0.000
_refine_ls_structure_factor_coef Fsqd
_refine_ls_weighting_details 'calc w=1/[\s^2^(Fo^2^)+(0.0520P)^2^+0.2090P] where P=(Fo^2^+2Fc^2^)/3'
_refine_ls_weighting_scheme calc
_refine_ls_wR_factor_gt 0.0867
_refine_ls_wR_factor_ref 0.0938
_reflns_number_gt 4589
_reflns_number_total 5918
_reflns_threshold_expression I>2\s(I)
_cod_data_source_file bg3129.cif
_cod_data_source_block I
_cod_original_sg_symbol_H-M 'P 21/c'
_cod_original_formula_sum 'C20 H23.20 Cu2 N8 O7.60 S2'
_cod_database_code 2017786
_cod_database_fobs_code 2017786

loop_
_symmetry_equiv_pos_as_xyz
'x, y, z'
'-x, y+1/2, -z+1/2'
'-x, -y, -z'
'x, -y-1/2, z-1/2'

loop_
_atom_site_type_symbol
_atom_site_label
_atom_site_fract_x
_atom_site_fract_y
_atom_site_fract_z
_atom_site_U_iso_or_equiv
_atom_site_adp_type
_atom_site_calc_flag
_atom_site_refinement_flags
_atom_site_occupancy
_atom_site_disorder_assembly
_atom_site_disorder_group
Cu Cu1 0.80644(2) 0.77569(2) 0.06620(2) 0.03570(10) Uani d . 1 . .
Cu Cu2 0.92063(2) 0.422539(19) 0.14770(2) 0.03447(10) Uani d . 1 . .
S S1 0.73503(6) 0.15529(5) 0.17342(5) 0.04937(19) Uani d . 1 . .
S S2 1.22572(6) 0.24913(5) 0.15945(6) 0.05001(19) Uani d . 1 . .
O O1 0.89280(15) 0.88794(12) 0.10392(15) 0.0511(5) Uani d . 1 . .
O O2 1.03816(15) 0.96004(12) 0.19550(12) 0.0433(4) Uani d . 1 . .
O O3 0.98983(13) 0.53969(11) 0.12039(12) 0.0373(4) Uani d . 1 . .
O O4 0.78541(14) 0.49798(12) 0.10834(13) 0.0433(4) Uani d . 1 . .
N N1 0.94052(15) 0.69787(13) 0.08385(13) 0.0303(4) Uani d . 1 . .
N N2 0.73403(16) 0.65385(14) 0.07024(15) 0.0380(5) Uani d . 1 . .
N N3 0.66686(18) 0.85655(15) 0.03676(15) 0.0419(5) Uani d . 1 . .
N N4 0.84917(16) 0.30036(13) 0.15780(14) 0.0333(4) Uani d . 1 . .
N N5 1.04864(16) 0.33884(13) 0.15382(14) 0.0345(4) Uani d . 1 . .
N N6 0.6681(2) 0.33799(19) 0.1545(2) 0.0506(6) Uani d . 1 . .
N N7 1.1913(2) 0.43835(18) 0.1410(2) 0.0532(6) Uani d D 1 . .
C C1 0.9972(2) 0.89549(17) 0.13940(18) 0.0364(5) Uani d . 1 . .
C C2 1.0730(2) 0.82771(16) 0.11232(16) 0.0343(5) Uani d . 1 . .
C C3 1.04591(19) 0.73288(16) 0.08606(15) 0.0310(5) Uani d . 1 . .
C C4 1.1236(2) 0.67630(17) 0.06215(16) 0.0358(5) Uani d . 1 . .
H H4 1.1058 0.6138 0.0431 0.043 Uiso calc R 1 . .
C C5 1.2265(2) 0.7112(2) 0.06621(18) 0.0436(6) Uani d . 1 . .
H H5 1.2776 0.6718 0.0511 0.052 Uiso calc R 1 . .
C C6 1.2536(2) 0.8043(2) 0.0926(2) 0.0494(7) Uani d . 1 . .
H H6 1.3225 0.8283 0.0946 0.059 Uiso calc R 1 . .
C C7 1.1775(2) 0.86128(19) 0.11587(19) 0.0438(6) Uani d . 1 . .
H H7 1.1963 0.9238 0.1344 0.053 Uiso calc R 1 . .
C C8 0.92245(19) 0.60850(16) 0.09978(16) 0.0303(5) Uani d . 1 . .
C C9 0.80415(19) 0.58473(17) 0.09291(17) 0.0334(5) Uani d . 1 . .
C C10 0.6168(2) 0.6315(2) 0.0569(2) 0.0546(8) Uani d . 1 . .
H H10A 0.6110 0.5857 0.1036 0.066 Uiso calc R 1 . .
H H10B 0.5858 0.6027 -0.0038 0.066 Uiso calc R 1 . .
C C11 0.5523(2) 0.7191(2) 0.0642(2) 0.0574(8) Uani d . 1 . .
H H11A 0.5758 0.7413 0.1282 0.069 Uiso calc R 1 . .
H H11B 0.4750 0.7021 0.0494 0.069 Uiso calc R 1 . .
C C12 0.5638(2) 0.7999(2) 0.0018(2) 0.0552(8) Uani d . 1 . .
H H12A 0.5608 0.7740 -0.0588 0.066 Uiso calc R 1 . .
H H12B 0.5013 0.8424 -0.0067 0.066 Uiso calc R 1 . .
C C13 0.6695(3) 0.9296(2) -0.0339(2) 0.0605(8) Uani d . 1 . .
H H13A 0.6078 0.9718 -0.0425 0.091 Uiso calc R 1 . .
H H13B 0.6657 0.8988 -0.0918 0.091 Uiso calc R 1 . .
H H13C 0.7367 0.9654 -0.0131 0.091 Uiso calc R 1 . .
C C14 0.6659(3) 0.9085(2) 0.1222(2) 0.0595(8) Uani d . 1 . .
H H14A 0.7301 0.9482 0.1421 0.089 Uiso calc R 1 . .
H H14B 0.6659 0.8635 0.1704 0.089 Uiso calc R 1 . .
H H14C 0.6010 0.9474 0.1095 0.089 Uiso calc R 1 . .
C C15 0.7502(2) 0.27719(17) 0.16171(17) 0.0370(5) Uani d . 1 . .
C C16 0.8684(2) 0.13758(18) 0.17172(19) 0.0453(6) Uani d . 1 . .
H H16 0.9026 0.0784 0.1761 0.054 Uiso calc R 1 . .
C C17 0.9161(2) 0.22087(16) 0.16315(16) 0.0348(5) Uani d . 1 . .
C C18 1.0277(2) 0.24175(16) 0.16122(17) 0.0352(5) Uani d . 1 . .
C C19 1.1126(2) 0.18436(19) 0.16539(19) 0.0446(6) Uani d . 1 . .
H H19 1.1110 0.1184 0.1708 0.053 Uiso calc R 1 . .
C C20 1.1497(2) 0.35367(18) 0.15132(18) 0.0391(6) Uani d . 1 . .
N N8 0.4748(3) 0.4700(3) 0.2113(2) 0.0708(8) Uani d . 1 . .
O O5 0.4399(3) 0.3879(2) 0.1945(2) 0.1055(10) Uani d . 1 . .
O O6 0.5700(3) 0.4876(3) 0.2522(2) 0.1182(12) Uani d . 1 . .
O O7 0.4099(3) 0.5346(3) 0.1799(3) 0.1353(14) Uani d . 1 . .
O O8 0.5261(3) 0.2093(3) 0.2242(3) 0.0782(12) Uani d P 0.60 . .
H H8A 0.4898 0.2564 0.2287 0.117 Uiso d PR 0.60 . .
H H8B 0.5165 0.1675 0.2592 0.117 Uiso d PR 0.60 . .
H H6A 0.683(2) 0.394(2) 0.158(2) 0.046(9) Uiso d . 1 . .
H H6B 0.620(3) 0.319(2) 0.177(2) 0.050(9) Uiso d . 1 . .
H H7A 1.154(2) 0.4860(16) 0.146(2) 0.052(9) Uiso d D 1 . .
H H7B 1.2590(15) 0.4452(19) 0.1480(18) 0.040(7) Uiso d D 1 . .

loop_
_atom_site_aniso_label
_atom_site_aniso_U_11
_atom_site_aniso_U_22
_atom_site_aniso_U_33
_atom_site_aniso_U_12
_atom_site_aniso_U_13
_atom_site_aniso_U_23
Cu1 0.03122(16) 0.02373(16) 0.04998(19) 0.00493(12) 0.00857(13) 0.00315(12)
Cu2 0.03250(16) 0.02073(15) 0.04951(19) 0.00206(12) 0.01100(13) 0.00255(12)
S1 0.0498(4) 0.0288(3) 0.0703(5) -0.0064(3) 0.0189(4) 0.0028(3)
S2 0.0416(4) 0.0389(4) 0.0706(5) 0.0130(3) 0.0182(3) 0.0037(3)
O1 0.0385(10) 0.0233(9) 0.0883(14) 0.0031(8) 0.0135(10) -0.0034(9)
O2 0.0535(11) 0.0253(9) 0.0514(11) -0.0015(8) 0.0161(9) -0.0007(8)
O3 0.0331(9) 0.0223(8) 0.0564(11) 0.0053(7) 0.0132(8) 0.0074(7)
O4 0.0328(9) 0.0263(9) 0.0698(12) -0.0002(7) 0.0133(8) 0.0077(8)
N1 0.0302(10) 0.0215(9) 0.0386(11) 0.0015(8) 0.0094(8) 0.0016(8)
N2 0.0283(10) 0.0284(11) 0.0559(13) 0.0032(9) 0.0100(9) 0.0050(9)
N3 0.0372(11) 0.0330(11) 0.0529(13) 0.0091(9) 0.0094(10) 0.0060(10)
N4 0.0352(11) 0.0244(10) 0.0401(11) 0.0009(9) 0.0109(8) -0.0011(8)
N5 0.0342(10) 0.0258(10) 0.0423(11) 0.0029(9) 0.0092(8) 0.0000(8)
N6 0.0414(14) 0.0324(14) 0.0832(19) -0.0023(11) 0.0262(13) 0.0013(12)
N7 0.0363(14) 0.0356(13) 0.090(2) 0.0043(11) 0.0224(13) 0.0085(12)
C1 0.0404(14) 0.0221(11) 0.0471(14) -0.0006(10) 0.0135(11) 0.0071(10)
C2 0.0373(13) 0.0291(12) 0.0366(12) -0.0024(10) 0.0107(10) 0.0052(10)
C3 0.0330(12) 0.0274(12) 0.0316(12) 0.0011(10) 0.0081(9) 0.0060(9)
C4 0.0398(13) 0.0308(13) 0.0381(13) 0.0025(11) 0.0135(10) 0.0036(10)
C5 0.0395(14) 0.0498(16) 0.0470(15) 0.0061(12) 0.0214(12) 0.0045(12)
C6 0.0387(15) 0.0539(17) 0.0611(18) -0.0061(13) 0.0235(13) 0.0064(14)
C7 0.0426(15) 0.0369(14) 0.0530(16) -0.0078(12) 0.0155(12) 0.0021(12)
C8 0.0302(12) 0.0264(11) 0.0344(12) 0.0023(10) 0.0094(9) -0.0001(9)
C9 0.0304(12) 0.0275(12) 0.0414(13) -0.0012(10) 0.0092(10) 0.0011(10)
C10 0.0305(14) 0.0420(16) 0.090(2) 0.0002(12) 0.0153(14) 0.0061(15)
C11 0.0310(14) 0.0492(17) 0.092(2) 0.0030(13) 0.0183(15) 0.0025(16)
C12 0.0383(15) 0.0471(17) 0.072(2) 0.0104(13) 0.0027(13) 0.0059(15)
C13 0.0598(19) 0.0473(17) 0.074(2) 0.0233(15) 0.0194(16) 0.0221(15)
C14 0.062(2) 0.0535(18) 0.067(2) 0.0051(16) 0.0236(16) -0.0116(15)
C15 0.0434(14) 0.0278(12) 0.0397(13) -0.0033(11) 0.0118(11) -0.0012(10)
C16 0.0483(16) 0.0266(13) 0.0593(17) 0.0049(12) 0.0132(13) 0.0027(12)
C17 0.0403(13) 0.0253(12) 0.0366(13) 0.0031(10) 0.0079(10) -0.0005(10)
C18 0.0407(13) 0.0256(12) 0.0370(13) 0.0041(11) 0.0080(10) 0.0003(10)
C19 0.0467(15) 0.0316(13) 0.0554(16) 0.0078(12) 0.0151(12) 0.0024(12)
C20 0.0384(14) 0.0348(13) 0.0435(14) 0.0072(11) 0.0110(11) 0.0020(11)
N8 0.0547(18) 0.080(2) 0.086(2) 0.0145(18) 0.0337(16) -0.0034(18)
O5 0.110(3) 0.086(2) 0.136(3) -0.016(2) 0.062(2) -0.015(2)
O6 0.071(2) 0.140(3) 0.124(3) 0.018(2) -0.0012(17) -0.052(2)
O7 0.071(2) 0.101(3) 0.229(4) 0.020(2) 0.037(2) 0.025(3)
O8 0.076(3) 0.083(3) 0.084(3) 0.003(2) 0.036(2) 0.010(2)

loop_
_atom_type_symbol
_atom_type_description
_atom_type_scat_dispersion_real
_atom_type_scat_dispersion_imag
_atom_type_scat_source
C C 0.0033 0.0016 'International Tables Vol C Tables 4.2.6.8 and 6.1.1.4'
H H 0.0000 0.0000 'International Tables Vol C Tables 4.2.6.8 and 6.1.1.4'
N N 0.0061 0.0033 'International Tables Vol C Tables 4.2.6.8 and 6.1.1.4'
O O 0.0106 0.0060 'International Tables Vol C Tables 4.2.6.8 and 6.1.1.4'
S S 0.1246 0.1234 'International Tables Vol C Tables 4.2.6.8 and 6.1.1.4'
Cu Cu 0.3201 1.2651 'International Tables Vol C Tables 4.2.6.8 and 6.1.1.4'

loop_
_geom_angle_atom_site_label_1
_geom_angle_atom_site_label_2
_geom_angle_atom_site_label_3
_geom_angle_site_symmetry_1
_geom_angle_site_symmetry_3
_geom_angle
_geom_angle_publ_flag
O1 Cu1 N2 . . 161.70(9) ?
O1 Cu1 N1 . . 91.07(8) ?
N2 Cu1 N1 . . 84.68(8) ?
O1 Cu1 N3 . . 89.57(8) ?
N2 Cu1 N3 . . 96.11(8) ?
N1 Cu1 N3 . . 175.36(8) ?
O4 Cu2 O3 . . 83.74(7) ?
O4 Cu2 N4 . . 96.36(8) ?
O3 Cu2 N4 . . 172.37(8) ?
O4 Cu2 N5 . . 165.60(8) ?
O3 Cu2 N5 . . 95.39(7) ?
N4 Cu2 N5 . . 82.60(8) ?
O4 Cu2 O2 . 2_745 95.76(7) ?
O3 Cu2 O2 . 2_745 92.38(7) ?
N4 Cu2 O2 . 2_745 95.20(7) ?
N5 Cu2 O2 . 2_745 98.63(7) ?
C16 S1 C15 . . 90.10(13) ?
C19 S2 C20 . . 89.66(13) ?
C1 O1 Cu1 . . 128.82(16) ?
C1 O2 Cu2 . 2_755 116.66(15) ?
C8 O3 Cu2 . . 112.17(15) ?
C9 O4 Cu2 . . 112.18(15) ?
C8 N1 C3 . . 122.88(19) ?
C8 N1 Cu1 . . 111.31(15) ?
C3 N1 Cu1 . . 125.67(15) ?
C9 N2 C10 . . 117.8(2) ?
C9 N2 Cu1 . . 111.78(16) ?
C10 N2 Cu1 . . 130.36(17) ?
C14 N3 C13 . . 106.8(2) ?
C14 N3 C12 . . 109.8(2) ?
C13 N3 C12 . . 108.6(2) ?
C14 N3 Cu1 . . 108.29(17) ?
C13 N3 Cu1 . . 109.77(17) ?
C12 N3 Cu1 . . 113.43(16) ?
C15 N4 C17 . . 112.0(2) ?
C15 N4 Cu2 . . 133.42(17) ?
C17 N4 Cu2 . . 114.55(16) ?
C20 N5 C18 . . 111.6(2) ?
C20 N5 Cu2 . . 134.40(17) ?
C18 N5 Cu2 . . 114.03(16) ?
C15 N6 H6A . . 117(2) ?
C15 N6 H6B . . 115(2) ?
H6A N6 H6B . . 118(3) ?
C20 N7 H7A . . 117(2) ?
C20 N7 H7B . . 121.0(19) ?
H7A N7 H7B . . 119(3) ?
O2 C1 O1 . . 121.2(2) ?
O2 C1 C2 . . 118.4(2) ?
O1 C1 C2 . . 120.4(2) ?
C7 C2 C3 . . 118.9(2) ?
C7 C2 C1 . . 117.2(2) ?
C3 C2 C1 . . 123.9(2) ?
C4 C3 C2 . . 118.7(2) ?
C4 C3 N1 . . 122.2(2) ?
C2 C3 N1 . . 119.2(2) ?
C5 C4 C3 . . 121.3(2) ?
C5 C4 H4 . . 119.3 ?
C3 C4 H4 . . 119.3 ?
C6 C5 C4 . . 120.1(2) ?
C6 C5 H5 . . 119.9 ?
C4 C5 H5 . . 119.9 ?
C7 C6 C5 . . 119.3(2) ?
C7 C6 H6 . . 120.4 ?
C5 C6 H6 . . 120.4 ?
C6 C7 C2 . . 121.7(2) ?
C6 C7 H7 . . 119.1 ?
C2 C7 H7 . . 119.1 ?
O3 C8 N1 . . 129.2(2) ?
O3 C8 C9 . . 115.8(2) ?
N1 C8 C9 . . 115.0(2) ?
O4 C9 N2 . . 127.8(2) ?
O4 C9 C8 . . 115.7(2) ?
N2 C9 C8 . . 116.5(2) ?
N2 C10 C11 . . 111.6(2) ?
N2 C10 H10A . . 109.3 ?
C11 C10 H10A . . 109.3 ?
N2 C10 H10B . . 109.3 ?
C11 C10 H10B . . 109.3 ?
H10A C10 H10B . . 108.0 ?
C10 C11 C12 . . 114.6(3) ?
C10 C11 H11A . . 108.6 ?
C12 C11 H11A . . 108.6 ?
C10 C11 H11B . . 108.6 ?
C12 C11 H11B . . 108.6 ?
H11A C11 H11B . . 107.6 ?
N3 C12 C11 . . 114.7(2) ?
N3 C12 H12A . . 108.6 ?
C11 C12 H12A . . 108.6 ?
N3 C12 H12B . . 108.6 ?
C11 C12 H12B . . 108.6 ?
H12A C12 H12B . . 107.6 ?
N3 C13 H13A . . 109.5 ?
N3 C13 H13B . . 109.5 ?
H13A C13 H13B . . 109.5 ?
N3 C13 H13C . . 109.5 ?
H13A C13 H13C . . 109.5 ?
H13B C13 H13C . . 109.5 ?
N3 C14 H14A . . 109.5 ?
N3 C14 H14B . . 109.5 ?
H14A C14 H14B . . 109.5 ?
N3 C14 H14C . . 109.5 ?
H14A C14 H14C . . 109.5 ?
H14B C14 H14C . . 109.5 ?
N4 C15 N6 . . 125.1(2) ?
N4 C15 S1 . . 112.56(19) ?
N6 C15 S1 . . 122.3(2) ?
C17 C16 S1 . . 110.5(2) ?
C17 C16 H16 . . 124.7 ?
S1 C16 H16 . . 124.7 ?
C16 C17 N4 . . 114.8(2) ?
C16 C17 C18 . . 130.4(2) ?
N4 C17 C18 . . 114.8(2) ?
C19 C18 N5 . . 115.0(2) ?
C19 C18 C17 . . 131.0(2) ?
N5 C18 C17 . . 114.0(2) ?
C18 C19 S2 . . 110.8(2) ?
C18 C19 H19 . . 124.6 ?
S2 C19 H19 . . 124.6 ?
N5 C20 N7 . . 124.9(2) ?
N5 C20 S2 . . 113.06(19) ?
N7 C20 S2 . . 122.1(2) ?
O6 N8 O7 . . 120.4(4) ?
O6 N8 O5 . . 122.6(4) ?
O7 N8 O5 . . 116.9(4) ?
H8A O8 H8B . . 109.3 ?

loop_
_geom_bond_atom_site_label_1
_geom_bond_atom_site_label_2
_geom_bond_site_symmetry_2
_geom_bond_distance
_geom_bond_publ_flag
Cu1 N1 . 1.9737(18) yes
Cu1 N2 . 1.950(2) yes
Cu1 N3 . 2.040(2) yes
Cu2 N4 . 1.9658(19) yes
Cu2 N5 . 1.9853(19) yes
Cu1 O1 . 1.9072(18) yes
Cu2 O2 2_745 2.3192(18) yes
Cu2 O4 . 1.9547(17) yes
Cu2 O3 . 1.9629(16) yes
S1 C16 . 1.719(3) ?
S1 C15 . 1.735(2) ?
S2 C19 . 1.724(3) ?
S2 C20 . 1.740(3) ?
O1 C1 . 1.280(3) ?
O2 C1 . 1.242(3) ?
O2 Cu2 2_755 2.3192(18) ?
O3 C8 . 1.266(3) ?
O4 C9 . 1.274(3) ?
N1 C8 . 1.309(3) ?
N1 C3 . 1.417(3) ?
N2 C9 . 1.293(3) ?
N2 C10 . 1.476(3) ?
N3 C14 . 1.479(4) ?
N3 C13 . 1.483(3) ?
N3 C12 . 1.489(4) ?
N4 C15 . 1.316(3) ?
N4 C17 . 1.390(3) ?
N5 C20 . 1.312(3) ?
N5 C18 . 1.398(3) ?
N6 C15 . 1.326(3) ?
N6 H6A . 0.80(3) ?
N6 H6B . 0.82(3) ?
N7 C20 . 1.327(3) ?
N7 H7A . 0.831(17) ?
N7 H7B . 0.841(17) ?
C1 C2 . 1.492(3) ?
C2 C7 . 1.395(3) ?
C2 C3 . 1.401(3) ?
C3 C4 . 1.394(3) ?
C4 C5 . 1.379(4) ?
C4 H4 . 0.9300 ?
C5 C6 . 1.379(4) ?
C5 H5 . 0.9300 ?
C6 C7 . 1.376(4) ?
C6 H6 . 0.9300 ?
C7 H7 . 0.9300 ?
C8 C9 . 1.512(3) ?
C10 C11 . 1.499(4) ?
C10 H10A . 0.9700 ?
C10 H10B . 0.9700 ?
C11 C12 . 1.505(4) ?
C11 H11A . 0.9700 ?
C11 H11B . 0.9700 ?
C12 H12A . 0.9700 ?
C12 H12B . 0.9700 ?
C13 H13A . 0.9600 ?
C13 H13B . 0.9600 ?
C13 H13C . 0.9600 ?
C14 H14A . 0.9600 ?
C14 H14B . 0.9600 ?
C14 H14C . 0.9600 ?
C16 C17 . 1.340(3) ?
C16 H16 . 0.9300 ?
C17 C18 . 1.456(4) ?
C18 C19 . 1.332(3) ?
C19 H19 . 0.9300 ?
N8 O6 . 1.210(4) ?
N8 O7 . 1.222(4) ?
N8 O5 . 1.233(4) ?
O8 H8A . 0.8188 ?
O8 H8B . 0.8205 ?

loop_
_geom_hbond_atom_site_label_D
_geom_hbond_atom_site_label_H
_geom_hbond_atom_site_label_A
_geom_hbond_site_symmetry_A
_geom_hbond_distance_DH
_geom_hbond_distance_HA
_geom_hbond_distance_DA
_geom_hbond_angle_DHA
O8 H8A O5 . 0.82 1.97 2.717(5) 151.6
O8 H8B O7 2_645 0.82 2.16 2.838(6) 139.5
N6 H6A O4 . 0.80(3) 2.22(3) 2.889(3) 140(3)
N6 H6B O5 . 0.82(3) 2.56(3) 3.206(4) 136(3)
N6 H6B O8 . 0.82(3) 2.19(3) 2.953(5) 154(3)
N7 H7A O3 . 0.831(17) 2.15(2) 2.863(3) 144(3)
N7 H7B O5 1_655 0.841(17) 2.34(2) 3.101(4) 151(2)
N7 H7B O7 1_655 0.841(17) 2.22(2) 2.986(4) 151(2)

loop_
_geom_torsion_atom_site_label_1
_geom_torsion_atom_site_label_2
_geom_torsion_atom_site_label_3
_geom_torsion_atom_site_label_4
_geom_torsion_site_symmetry_1
_geom_torsion_site_symmetry_2
_geom_torsion_site_symmetry_3
_geom_torsion_site_symmetry_4
_geom_torsion
_geom_torsion_publ_flag
N2 Cu1 O1 C1 . . . . 67.0(4) ?
N1 Cu1 O1 C1 . . . . -9.1(2) ?
N3 Cu1 O1 C1 . . . . 175.5(2) ?
O4 Cu2 O3 C8 . . . . 5.89(16) ?
N4 Cu2 O3 C8 . . . . 97.1(6) ?
N5 Cu2 O3 C8 . . . . 171.45(16) ?
O2 Cu2 O3 C8 2_745 . . . -89.65(16) ?
O3 Cu2 O4 C9 . . . . -6.00(17) ?
N4 Cu2 O4 C9 . . . . -178.33(17) ?
N5 Cu2 O4 C9 . . . . -93.3(3) ?
O2 Cu2 O4 C9 2_745 . . . 85.77(17) ?
O1 Cu1 N1 C8 . . . . 155.23(17) ?
N2 Cu1 N1 C8 . . . . -6.94(16) ?
N3 Cu1 N1 C8 . . . . -106.9(10) ?
O1 Cu1 N1 C3 . . . . -20.53(19) ?
N2 Cu1 N1 C3 . . . . 177.30(19) ?
N3 Cu1 N1 C3 . . . . 77.4(10) ?
O1 Cu1 N2 C9 . . . . -69.4(3) ?
N1 Cu1 N2 C9 . . . . 7.79(18) ?
N3 Cu1 N2 C9 . . . . -176.81(18) ?
O1 Cu1 N2 C10 . . . . 106.9(3) ?
N1 Cu1 N2 C10 . . . . -176.0(3) ?
N3 Cu1 N2 C10 . . . . -0.6(3) ?
O1 Cu1 N3 C14 . . . . -57.43(19) ?
N2 Cu1 N3 C14 . . . . 105.14(19) ?
N1 Cu1 N3 C14 . . . . -155.4(9) ?
O1 Cu1 N3 C13 . . . . 58.8(2) ?
N2 Cu1 N3 C13 . . . . -138.60(19) ?
N1 Cu1 N3 C13 . . . . -39.1(11) ?
O1 Cu1 N3 C12 . . . . -179.5(2) ?
N2 Cu1 N3 C12 . . . . -17.0(2) ?
N1 Cu1 N3 C12 . . . . 82.5(10) ?
O4 Cu2 N4 C15 . . . . -15.8(2) ?
O3 Cu2 N4 C15 . . . . -106.2(6) ?
N5 Cu2 N4 C15 . . . . 178.6(2) ?
O2 Cu2 N4 C15 2_745 . . . 80.6(2) ?
O4 Cu2 N4 C17 . . . . 165.08(16) ?
O3 Cu2 N4 C17 . . . . 74.7(6) ?
N5 Cu2 N4 C17 . . . . -0.46(16) ?
O2 Cu2 N4 C17 2_745 . . . -98.52(16) ?
O4 Cu2 N5 C20 . . . . 92.5(4) ?
O3 Cu2 N5 C20 . . . . 6.7(2) ?
N4 Cu2 N5 C20 . . . . 179.3(3) ?
O2 Cu2 N5 C20 2_745 . . . -86.6(2) ?
O4 Cu2 N5 C18 . . . . -86.5(3) ?
O3 Cu2 N5 C18 . . . . -172.30(16) ?
N4 Cu2 N5 C18 . . . . 0.29(16) ?
O2 Cu2 N5 C18 2_745 . . . 94.46(16) ?
Cu2 O2 C1 O1 2_755 . . . 95.1(2) ?
Cu2 O2 C1 C2 2_755 . . . -86.2(2) ?
Cu1 O1 C1 O2 . . . . -148.44(19) ?
Cu1 O1 C1 C2 . . . . 33.0(3) ?
O2 C1 C2 C7 . . . . -27.7(3) ?
O1 C1 C2 C7 . . . . 150.9(2) ?
O2 C1 C2 C3 . . . . 150.7(2) ?
O1 C1 C2 C3 . . . . -30.7(4) ?
C7 C2 C3 C4 . . . . -1.6(3) ?
C1 C2 C3 C4 . . . . 180.0(2) ?
C7 C2 C3 N1 . . . . 178.9(2) ?
C1 C2 C3 N1 . . . . 0.5(3) ?
C8 N1 C3 C4 . . . . 30.7(3) ?
Cu1 N1 C3 C4 . . . . -154.06(18) ?
C8 N1 C3 C2 . . . . -149.9(2) ?
Cu1 N1 C3 C2 . . . . 25.4(3) ?
C2 C3 C4 C5 . . . . 1.7(3) ?
N1 C3 C4 C5 . . . . -178.9(2) ?
C3 C4 C5 C6 . . . . -1.3(4) ?
C4 C5 C6 C7 . . . . 0.8(4) ?
C5 C6 C7 C2 . . . . -0.8(4) ?
C3 C2 C7 C6 . . . . 1.3(4) ?
C1 C2 C7 C6 . . . . 179.8(2) ?
Cu2 O3 C8 N1 . . . . 174.9(2) ?
Cu2 O3 C8 C9 . . . . -4.7(2) ?
C3 N1 C8 O3 . . . . 1.1(4) ?
Cu1 N1 C8 O3 . . . . -174.8(2) ?
C3 N1 C8 C9 . . . . -179.19(19) ?
Cu1 N1 C8 C9 . . . . 4.9(2) ?
Cu2 O4 C9 N2 . . . . -176.6(2) ?
Cu2 O4 C9 C8 . . . . 5.1(3) ?
C10 N2 C9 O4 . . . . -2.3(4) ?
Cu1 N2 C9 O4 . . . . 174.5(2) ?
C10 N2 C9 C8 . . . . 176.1(2) ?
Cu1 N2 C9 C8 . . . . -7.2(3) ?
O3 C8 C9 O4 . . . . -0.2(3) ?
N1 C8 C9 O4 . . . . -179.9(2) ?
O3 C8 C9 N2 . . . . -178.8(2) ?
N1 C8 C9 N2 . . . . 1.5(3) ?
C9 N2 C10 C11 . . . . 160.1(3) ?
Cu1 N2 C10 C11 . . . . -16.0(4) ?
N2 C10 C11 C12 . . . . 53.2(4) ?
C14 N3 C12 C11 . . . . -66.6(3) ?
C13 N3 C12 C11 . . . . 177.0(2) ?
Cu1 N3 C12 C11 . . . . 54.7(3) ?
C10 C11 C12 N3 . . . . -79.3(3) ?
C17 N4 C15 N6 . . . . -177.2(2) ?
Cu2 N4 C15 N6 . . . . 3.7(4) ?
C17 N4 C15 S1 . . . . 0.6(3) ?
Cu2 N4 C15 S1 . . . . -178.51(13) ?
C16 S1 C15 N4 . . . . -0.5(2) ?
C16 S1 C15 N6 . . . . 177.4(2) ?
C15 S1 C16 C17 . . . . 0.2(2) ?
S1 C16 C17 N4 . . . . 0.0(3) ?
S1 C16 C17 C18 . . . . 178.0(2) ?
C15 N4 C17 C16 . . . . -0.4(3) ?
Cu2 N4 C17 C16 . . . . 178.86(18) ?
C15 N4 C17 C18 . . . . -178.7(2) ?
Cu2 N4 C17 C18 . . . . 0.5(3) ?
C20 N5 C18 C19 . . . . 0.8(3) ?
Cu2 N5 C18 C19 . . . . 179.98(18) ?
C20 N5 C18 C17 . . . . -179.3(2) ?
Cu2 N5 C18 C17 . . . . -0.1(3) ?
C16 C17 C18 C19 . . . . 1.6(5) ?
N4 C17 C18 C19 . . . . 179.6(3) ?
C16 C17 C18 N5 . . . . -178.3(3) ?
N4 C17 C18 N5 . . . . -0.3(3) ?
N5 C18 C19 S2 . . . . -0.4(3) ?
C17 C18 C19 S2 . . . . 179.7(2) ?
C20 S2 C19 C18 . . . . 0.0(2) ?
C18 N5 C20 N7 . . . . 177.4(3) ?
Cu2 N5 C20 N7 . . . . -1.6(4) ?
C18 N5 C20 S2 . . . . -0.8(3) ?
Cu2 N5 C20 S2 . . . . -179.76(13) ?
C19 S2 C20 N5 . . . . 0.5(2) ?
C19 S2 C20 N7 . . . . -177.7(3) ?
